data_4135128
loop_
_publ_author_name
'Andres, R\'emi'
'Wang, Qian'
'Zhu, Jieping'

_publ_section_title
;
 Asymmetric Total Synthesis of (-)-Arborisidine and
 (-)-19-epi-Arborisidine Enabled by a Catalytic Enantioselective
 Pictet-Spengler Reaction.
;
_journal_name_full 'Journal of the American Chemical Society'
_journal_paper_doi 10.1021/jacs.0c05804
_journal_year 2020
_chemical_formula_moiety 'C25 H32 N2 O5'
_chemical_formula_sum 'C25 H32 N2 O5'
_chemical_formula_weight 440.52
_space_group_crystal_system monoclinic
_space_group_IT_number 14
_space_group_name_Hall '-P 2yn'
_space_group_name_H-M_alt 'P 1 21/n 1'
_atom_sites_solution_hydrogens geom
_atom_sites_solution_primary dual
_atom_sites_solution_secondary difmap
_audit_creation_date 2020-03-24
_audit_creation_method
;
Olex2 1.3
(compiled 2020.02.04 svn.rd84adfe8 for OlexSys, GUI svn.r6032)
;
_cell_angle_alpha 90
_cell_angle_beta 108.018(4)
_cell_angle_gamma 90
_cell_formula_units_Z 4
_cell_length_a 14.4748(5)
_cell_length_b 10.1278(3)
_cell_length_c 16.7654(6)
_cell_measurement_reflns_used 6668
_cell_measurement_temperature 100.00(10)
_cell_measurement_theta_max 29.1930
_cell_measurement_theta_min 3.2190
_cell_volume 2337.24(15)
_computing_cell_refinement 'CrysAlisPro 1.171.39.46 (Rigaku OD, 2018)'
_computing_data_collection 'CrysAlisPro 1.171.39.46 (Rigaku OD, 2018)'
_computing_data_reduction 'CrysAlisPro 1.171.39.46 (Rigaku OD, 2018)'
_computing_molecular_graphics 'Olex2 1.3 (Dolomanov et al., 2009)'
_computing_publication_material 'Olex2 1.3 (Dolomanov et al., 2009)'
_computing_structure_refinement 'SHELXL 2018/3 (Sheldrick, 2015)'
_computing_structure_solution 'SHELXT 2018/2 (Sheldrick, 2018)'
_diffrn_ambient_environment N~2~
_diffrn_ambient_temperature 100.00(10)
_diffrn_detector 'CCD plate'
_diffrn_detector_area_resol_mean 5.2817
_diffrn_detector_type AtlasS2
_diffrn_measured_fraction_theta_full 0.995
_diffrn_measured_fraction_theta_max 0.881
_diffrn_measurement_details
;
List of Runs (angles in degrees, time in seconds):

  # Type    Start    End  Width  t~exp~   \w     \q     \k     \f   Frames
--------------------------------------------------------------------------
  1  \w    -56.00  40.00   1.00   22.21    --   11.66 -57.00  90.00   96
  2  \w    -17.00  76.00   1.00   22.21    --   11.66  77.00   0.00   93
  3  \w    -11.00  85.00   1.00   22.21    --   11.66  57.00-120.00   96
;
_diffrn_measurement_device 'four-circle diffractometer'
_diffrn_measurement_device_type 'SuperNova, Dual, Cu at home/near, AtlasS2'
_diffrn_measurement_method '\w scans'
_diffrn_orient_matrix_type 'CrysAlisPro convention (1999,Acta A55,543-557)'
_diffrn_orient_matrix_UB_11 0.0006232000
_diffrn_orient_matrix_UB_12 0.0593549000
_diffrn_orient_matrix_UB_13 0.0225936000
_diffrn_orient_matrix_UB_21 0.0361148000
_diffrn_orient_matrix_UB_22 -0.0269909000
_diffrn_orient_matrix_UB_23 0.0350431000
_diffrn_orient_matrix_UB_31 0.0367469000
_diffrn_orient_matrix_UB_32 0.0255394000
_diffrn_orient_matrix_UB_33 -0.0155332000
_diffrn_radiation_monochromator mirror
_diffrn_radiation_probe x-ray
_diffrn_radiation_type 'Mo K\a'
_diffrn_radiation_wavelength 0.71073
_diffrn_reflns_av_R_equivalents 0.0336
_diffrn_reflns_av_unetI/netI 0.0527
_diffrn_reflns_Laue_measured_fraction_full 0.995
_diffrn_reflns_Laue_measured_fraction_max 0.881
_diffrn_reflns_limit_h_max 19
_diffrn_reflns_limit_h_min -19
_diffrn_reflns_limit_k_max 12
_diffrn_reflns_limit_k_min -13
_diffrn_reflns_limit_l_max 21
_diffrn_reflns_limit_l_min -13
_diffrn_reflns_number 17125
_diffrn_reflns_point_group_measured_fraction_full 0.995
_diffrn_reflns_point_group_measured_fraction_max 0.881
_diffrn_reflns_theta_full 25.242
_diffrn_reflns_theta_max 29.658
_diffrn_reflns_theta_min 2.588
_diffrn_source 'micro-focus sealed X-ray tube'
_diffrn_source_type 'SuperNova (Mo) X-ray Source'
_exptl_absorpt_coefficient_mu 0.087
_exptl_absorpt_correction_T_max 1.000
_exptl_absorpt_correction_T_min 0.423
_exptl_absorpt_correction_type gaussian
_exptl_absorpt_process_details
;
CrysAlisPro 1.171.39.46 (Rigaku Oxford Diffraction, 2018)
Numerical absorption correction based on gaussian integration over
a multifaceted crystal model.
Empirical absorption correction using spherical harmonics,
 implemented in SCALE3 ABSPACK scaling algorithm.
;
_exptl_crystal_colour 'clear pale colourless'
_exptl_crystal_density_diffrn 1.252
_exptl_crystal_description plate
_exptl_crystal_F_000 944
_exptl_crystal_size_max 0.649
_exptl_crystal_size_mid 0.412
_exptl_crystal_size_min 0.238
_refine_diff_density_max 0.348
_refine_diff_density_min -0.233
_refine_diff_density_rms 0.044
_refine_ls_extinction_method none
_refine_ls_goodness_of_fit_ref 0.966
_refine_ls_hydrogen_treatment constr
_refine_ls_matrix_type full
_refine_ls_number_parameters 297
_refine_ls_number_reflns 5817
_refine_ls_number_restraints 285
_refine_ls_restrained_S_all 0.943
_refine_ls_R_factor_all 0.0671
_refine_ls_R_factor_gt 0.0414
_refine_ls_shift/su_max 0.000
_refine_ls_shift/su_mean 0.000
_refine_ls_structure_factor_coef Fsqd
_refine_ls_weighting_details 'w=1/[\s^2^(Fo^2^)+(0.0573P)^2^] where P=(Fo^2^+2Fc^2^)/3'
_refine_ls_weighting_scheme calc
_refine_ls_wR_factor_gt 0.0974
_refine_ls_wR_factor_ref 0.1023
_reflns_Friedel_coverage 0.000
_reflns_number_gt 3966
_reflns_number_total 5817
_reflns_threshold_expression 'I > 2\s(I)'
_twin_special_details
;
Component 2 rotated by -176.2060\% 
 around [-0.05 1.00 -0.05] (reciprocal) or [-0.03 1.00 -0.03] (direct)
;
_cod_data_source_file ja0c05804_si_008.cif
_cod_data_source_block randres-2rat11p2
_cod_original_cell_volume 2337.24(14)
_cod_database_code 4135128
_shelx_shelxl_version_number 2018/3
_chemical_oxdiff_formula 'C25 H32 N2 O5'
_shelx_space_group_comment
;
The symmetry employed for this shelxl refinement is uniquely defined
by the following loop, which should always be used as a source of
symmetry information in preference to the above space-group names.
They are only intended as comments.
;
_shelx_estimated_absorpt_t_max 0.980
_shelx_estimated_absorpt_t_min 0.946
_olex2_refinement_description
;
1. Fixed Uiso
 At 1.2 times of:
  All C(H) groups, All C(H,H) groups
 At 1.5 times of:
  All C(H,H,H) groups
2. Rigid body (RIGU) restrains
 All non-hydrogen atoms
 with sigma for 1-2 distances of 0.004 and sigma for 1-3 distances of 0.004
3.a Secondary CH2 refined with riding coordinates:
 C10(H10A,H10B), C11(H11A,H11B)
3.b Aromatic/amide H refined with riding coordinates:
 C4(H4), C5(H5), C6(H6), C7(H7)
3.c Idealised Me refined as rotating group:
 C12(H12A,H12B,H12C), C17(H17A,H17B,H17C), C18(H18A,H18B,H18C), C19(H19A,H19B,
 H19C), C20(H20A,H20B,H20C), C23(H23A,H23B,H23C), C24(H24A,H24B,H24C), C25(H25A,
 H25B,H25C)
;
_olex2_submission_special_instructions 'No special instructions were received'
_oxdiff_exptl_absorpt_empirical_details
;
Empirical correction (ABSPACK) includes:
- Absorption correction using spherical harmonics
- Frame scaling
;
_oxdiff_exptl_absorpt_empirical_full_max 1.711
_oxdiff_exptl_absorpt_empirical_full_min 0.601
_oxdiff_twin_integration_method simultaneous
_oxdiff_twin_items 2

loop_
_space_group_symop_operation_xyz
'x, y, z'
'-x+1/2, y+1/2, -z+1/2'
'-x, -y, -z'
'x-1/2, -y-1/2, z-1/2'

loop_
_atom_site_label
_atom_site_type_symbol
_atom_site_fract_x
_atom_site_fract_y
_atom_site_fract_z
_atom_site_U_iso_or_equiv
_atom_site_adp_type
_atom_site_occupancy
_atom_site_site_symmetry_order
_atom_site_calc_flag
_atom_site_refinement_flags_posn
_atom_site_refinement_flags_adp
_atom_site_refinement_flags_occupancy
_atom_site_disorder_assembly
_atom_site_disorder_group
O1 O 0.17453(6) 0.52592(8) 0.55842(6) 0.0217(2) Uani 1 1 d . . . . .
O2 O 0.19803(7) 0.15162(9) 0.61820(6) 0.0264(2) Uani 1 1 d . . . . .
O3 O 0.30756(6) 0.31554(7) 0.66814(5) 0.0174(2) Uani 1 1 d . . . . .
O4 O 0.19989(7) 0.62882(9) 0.29592(6) 0.0252(2) Uani 1 1 d . . . . .
O5 O 0.18800(6) 0.69537(8) 0.42185(6) 0.0208(2) Uani 1 1 d . . . . .
N1 N 0.47008(7) 0.38947(9) 0.58284(7) 0.0175(2) Uani 1 1 d . . . . .
N2 N 0.28440(7) 0.52606(9) 0.41710(6) 0.0173(2) Uani 1 1 d . . . . .
C1 C 0.32005(9) 0.52353(11) 0.51069(8) 0.0165(3) Uani 1 1 d . . . . .
C2 C 0.38415(9) 0.40502(11) 0.53291(8) 0.0161(3) Uani 1 1 d . . . . .
C3 C 0.48168(9) 0.24802(12) 0.59099(8) 0.0183(3) Uani 1 1 d . . . . .
C4 C 0.56391(9) 0.18361(12) 0.63900(8) 0.0216(3) Uani 1 1 d . . . . .
H4 H 0.621041 0.230849 0.668252 0.026 Uiso 1 1 calc R U . . .
C5 C 0.55994(10) 0.04643(13) 0.64293(9) 0.0238(3) Uani 1 1 d . . . . .
H5 H 0.615389 -0.001080 0.675466 0.029 Uiso 1 1 calc R U . . .
C6 C 0.47666(10) -0.02150(12) 0.60027(9) 0.0245(3) Uani 1 1 d . . . . .
H6 H 0.475500 -0.114922 0.604949 0.029 Uiso 1 1 calc R U . . .
C7 C 0.39421(10) 0.04383(12) 0.55047(8) 0.0220(3) Uani 1 1 d . . . . .
H7 H 0.337667 -0.003875 0.520358 0.026 Uiso 1 1 calc R U . . .
C8 C 0.39706(9) 0.18036(12) 0.54613(8) 0.0179(3) Uani 1 1 d . . . . .
C9 C 0.32534(9) 0.28341(11) 0.49833(8) 0.0169(3) Uani 1 1 d . . . . .
C10 C 0.30905(9) 0.28466(12) 0.40209(8) 0.0200(3) Uani 1 1 d . . . . .
H10A H 0.355908 0.224120 0.388734 0.024 Uiso 1 1 calc R U . . .
H10B H 0.242638 0.253018 0.372167 0.024 Uiso 1 1 calc R U . . .
C11 C 0.32245(9) 0.42495(12) 0.37230(8) 0.0198(3) Uani 1 1 d . . . . .
H11A H 0.392406 0.441320 0.381510 0.024 Uiso 1 1 calc R U . . .
H11B H 0.288370 0.432075 0.311381 0.024 Uiso 1 1 calc R U . . .
C12 C 0.36454(9) 0.64969(12) 0.55393(8) 0.0198(3) Uani 1 1 d . . . . .
H12A H 0.411437 0.683767 0.527590 0.030 Uiso 1 1 calc R U . . .
H12B H 0.397730 0.631781 0.613365 0.030 Uiso 1 1 calc R U . . .
H12C H 0.313304 0.715342 0.548882 0.030 Uiso 1 1 calc R U . . .
C13 C 0.23013(9) 0.31218(11) 0.52303(8) 0.0169(3) Uani 1 1 d . . . . .
C14 C 0.23245(9) 0.46522(11) 0.53501(7) 0.0159(3) Uani 1 1 d . . . . .
C15 C 0.24166(9) 0.24848(12) 0.60850(8) 0.0178(3) Uani 1 1 d . . . . .
C16 C 0.33845(9) 0.27333(12) 0.75763(8) 0.0190(3) Uani 1 1 d . . . . .
C17 C 0.41100(10) 0.38002(13) 0.79810(9) 0.0279(3) Uani 1 1 d . . . . .
H17A H 0.462296 0.382708 0.771297 0.042 Uiso 1 1 calc R U . . .
H17B H 0.439757 0.360783 0.857980 0.042 Uiso 1 1 calc R U . . .
H17C H 0.377946 0.465657 0.791249 0.042 Uiso 1 1 calc R U . . .
C18 C 0.38704(10) 0.13910(13) 0.76604(9) 0.0267(3) Uani 1 1 d . . . . .
H18A H 0.339986 0.073389 0.734804 0.040 Uiso 1 1 calc R U . . .
H18B H 0.410720 0.114011 0.825364 0.040 Uiso 1 1 calc R U . . .
H18C H 0.441794 0.143201 0.743387 0.040 Uiso 1 1 calc R U . . .
C19 C 0.25266(10) 0.27383(14) 0.79105(9) 0.0277(3) Uani 1 1 d . . . . .
H19A H 0.218397 0.358360 0.777647 0.042 Uiso 1 1 calc R U . . .
H19B H 0.275654 0.261690 0.852026 0.042 Uiso 1 1 calc R U . . .
H19C H 0.208342 0.201778 0.765148 0.042 Uiso 1 1 calc R U . . .
C20 C 0.13355(9) 0.26951(13) 0.46107(9) 0.0236(3) Uani 1 1 d . . . . .
H20A H 0.123298 0.316068 0.407783 0.035 Uiso 1 1 calc R U . . .
H20B H 0.080693 0.290928 0.483911 0.035 Uiso 1 1 calc R U . . .
H20C H 0.134547 0.174091 0.451656 0.035 Uiso 1 1 calc R U . . .
C21 C 0.22098(9) 0.61869(12) 0.37134(8) 0.0184(3) Uani 1 1 d . . . . .
C22 C 0.10790(10) 0.78910(13) 0.38666(9) 0.0256(3) Uani 1 1 d . . . . .
C23 C 0.09332(10) 0.84857(14) 0.46513(9) 0.0276(3) Uani 1 1 d . . . . .
H23A H 0.082218 0.777758 0.500947 0.041 Uiso 1 1 calc R U . . .
H23B H 0.036970 0.907691 0.449232 0.041 Uiso 1 1 calc R U . . .
H23C H 0.151384 0.898614 0.495825 0.041 Uiso 1 1 calc R U . . .
C24 C 0.01838(11) 0.7156(2) 0.33724(12) 0.0557(5) Uani 1 1 d . . . . .
H24A H 0.028305 0.679089 0.286370 0.083 Uiso 1 1 calc R U . . .
H24B H -0.037154 0.776112 0.321690 0.083 Uiso 1 1 calc R U . . .
H24C H 0.005585 0.643559 0.371423 0.083 Uiso 1 1 calc R U . . .
C25 C 0.14072(14) 0.89469(16) 0.33699(11) 0.0476(5) Uani 1 1 d . . . . .
H25A H 0.205479 0.926189 0.369360 0.071 Uiso 1 1 calc R U . . .
H25B H 0.094778 0.968589 0.325845 0.071 Uiso 1 1 calc R U . . .
H25C H 0.143064 0.857405 0.283706 0.071 Uiso 1 1 calc R U . . .

loop_
_atom_site_aniso_label
_atom_site_aniso_U_11
_atom_site_aniso_U_22
_atom_site_aniso_U_33
_atom_site_aniso_U_23
_atom_site_aniso_U_13
_atom_site_aniso_U_12
O1 0.0255(5) 0.0203(5) 0.0222(5) 0.0018(4) 0.0119(4) 0.0045(4)
O2 0.0297(5) 0.0216(5) 0.0276(6) 0.0009(4) 0.0085(4) -0.0098(4)
O3 0.0202(4) 0.0157(4) 0.0149(5) 0.0014(3) 0.0035(4) -0.0030(3)
O4 0.0296(5) 0.0309(5) 0.0136(5) 0.0008(4) 0.0045(4) 0.0061(4)
O5 0.0242(5) 0.0204(5) 0.0172(5) 0.0028(3) 0.0055(4) 0.0074(4)
N1 0.0188(5) 0.0169(5) 0.0176(6) 0.0014(4) 0.0067(5) -0.0001(4)
N2 0.0213(6) 0.0174(5) 0.0131(5) 0.0001(4) 0.0054(4) 0.0022(4)
C1 0.0205(6) 0.0163(6) 0.0126(6) -0.0003(5) 0.0050(5) 0.0005(5)
C2 0.0186(6) 0.0186(6) 0.0129(6) 0.0000(5) 0.0075(5) -0.0015(5)
C3 0.0227(7) 0.0153(6) 0.0194(7) 0.0005(5) 0.0102(6) -0.0001(5)
C4 0.0190(7) 0.0240(7) 0.0220(7) 0.0008(5) 0.0067(6) 0.0003(5)
C5 0.0251(7) 0.0243(7) 0.0226(7) 0.0040(5) 0.0081(6) 0.0081(5)
C6 0.0324(8) 0.0150(6) 0.0278(8) 0.0017(5) 0.0115(6) 0.0044(5)
C7 0.0251(7) 0.0182(7) 0.0235(7) -0.0031(5) 0.0085(6) -0.0021(5)
C8 0.0193(6) 0.0183(6) 0.0167(7) 0.0004(5) 0.0065(5) 0.0035(5)
C9 0.0187(6) 0.0143(6) 0.0171(7) -0.0020(5) 0.0048(5) -0.0001(5)
C10 0.0231(7) 0.0186(6) 0.0179(7) -0.0036(5) 0.0057(6) 0.0012(5)
C11 0.0234(7) 0.0217(6) 0.0155(7) -0.0017(5) 0.0078(6) 0.0027(5)
C12 0.0224(7) 0.0176(6) 0.0186(7) -0.0014(5) 0.0052(6) -0.0019(5)
C13 0.0172(6) 0.0166(6) 0.0167(7) -0.0011(5) 0.0047(5) -0.0008(5)
C14 0.0173(6) 0.0175(6) 0.0109(6) 0.0015(5) 0.0014(5) 0.0014(5)
C15 0.0162(6) 0.0165(6) 0.0212(7) -0.0009(5) 0.0064(5) -0.0005(5)
C16 0.0222(7) 0.0208(6) 0.0134(6) 0.0044(5) 0.0047(5) 0.0010(5)
C17 0.0314(8) 0.0270(7) 0.0205(7) 0.0005(6) 0.0011(6) -0.0051(6)
C18 0.0315(8) 0.0241(7) 0.0249(8) 0.0065(6) 0.0094(6) 0.0055(6)
C19 0.0279(8) 0.0338(8) 0.0219(8) 0.0048(6) 0.0086(6) 0.0039(6)
C20 0.0211(7) 0.0255(7) 0.0213(7) -0.0027(5) 0.0025(6) -0.0030(5)
C21 0.0174(6) 0.0201(6) 0.0178(7) 0.0000(5) 0.0058(5) -0.0015(5)
C22 0.0223(7) 0.0320(7) 0.0219(8) 0.0062(6) 0.0059(6) 0.0135(6)
C23 0.0285(7) 0.0273(7) 0.0287(8) 0.0039(6) 0.0116(6) 0.0087(6)
C24 0.0241(8) 0.0841(13) 0.0509(12) -0.0308(10) 0.0001(8) 0.0078(8)
C25 0.0715(12) 0.0404(9) 0.0421(10) 0.0242(8) 0.0342(10) 0.0302(8)

loop_
_atom_type_symbol
_atom_type_description
_atom_type_scat_dispersion_real
_atom_type_scat_dispersion_imag
_atom_type_scat_source
C C 0.0033 0.0016 'International Tables Vol C Tables 4.2.6.8 and 6.1.1.4'
H H 0.0000 0.0000 'International Tables Vol C Tables 4.2.6.8 and 6.1.1.4'
N N 0.0061 0.0033 'International Tables Vol C Tables 4.2.6.8 and 6.1.1.4'
O O 0.0106 0.0060 'International Tables Vol C Tables 4.2.6.8 and 6.1.1.4'

loop_
_exptl_crystal_face_index_h
_exptl_crystal_face_index_k
_exptl_crystal_face_index_l
_exptl_crystal_face_perp_dist
18 0 -16 0.2282
2 -14 -7 0.3278
-6 3 -19 0.0965
-19 5 8 0.1476
1 13 -9 0.2257
6 -13 5 0.2961
20 -2 -10 0.2164
-9 -12 -2 0.3370
-16 2 19 0.1648
0 12 12 0.2745
11 12 0 0.3112
5 7 16 0.2090
-11 1 23 0.1797
2 -1 22 0.1477
9 1 17 0.1672
14 2 12 0.2086
9 4 -22 0.1969
7 -7 -20 0.2605
-5 -11 -12 0.2805
-9 -11 -7 0.2925
0 -3 -22 0.1759
-13 -6 -10 0.2218
-6 -5 -18 0.1931
11 2 -23 0.1840
0 3 -22 0.1232
5 4 -23 0.1556
-18 -3 -3 0.2108
-11 6 -12 0.0982
-15 4 -8 0.1005
16 -4 7 0.1759
10 -4 16 0.1368
16 -1 9 0.1820
15 -7 5 0.1637
-6 6 -17 0.1120

loop_
_geom_angle_atom_site_label_1
_geom_angle_atom_site_label_2
_geom_angle_atom_site_label_3
_geom_angle
_geom_angle_site_symmetry_1
_geom_angle_site_symmetry_3
_geom_angle_publ_flag
C15 O3 C16 122.06(9) . . ?
C21 O5 C22 120.67(10) . . ?
C2 N1 C3 104.22(10) . . ?
C11 N2 C1 117.49(9) . . ?
C21 N2 C1 123.68(10) . . ?
C21 N2 C11 118.81(10) . . ?
N2 C1 C12 116.56(10) . . ?
N2 C1 C14 103.66(9) . . ?
C2 C1 N2 105.21(9) . . ?
C2 C1 C12 114.87(10) . . ?
C2 C1 C14 97.07(9) . . ?
C12 C1 C14 117.00(10) . . ?
N1 C2 C1 131.89(11) . . ?
N1 C2 C9 118.12(10) . . ?
C1 C2 C9 109.12(10) . . ?
C4 C3 N1 125.40(11) . . ?
C4 C3 C8 122.38(11) . . ?
C8 C3 N1 112.18(11) . . ?
C3 C4 C5 117.34(12) . . ?
C6 C5 C4 120.99(12) . . ?
C5 C6 C7 121.51(12) . . ?
C8 C7 C6 118.11(12) . . ?
C3 C8 C9 106.80(10) . . ?
C7 C8 C3 119.66(11) . . ?
C7 C8 C9 133.51(12) . . ?
C2 C9 C8 98.42(9) . . ?
C2 C9 C10 106.17(10) . . ?
C2 C9 C13 100.53(9) . . ?
C8 C9 C10 114.40(10) . . ?
C8 C9 C13 119.86(10) . . ?
C10 C9 C13 113.85(10) . . ?
C11 C10 C9 110.49(10) . . ?
N2 C11 C10 111.83(10) . . ?
C14 C13 C9 103.31(9) . . ?
C15 C13 C9 108.36(10) . . ?
C15 C13 C14 107.80(10) . . ?
C20 C13 C9 117.30(11) . . ?
C20 C13 C14 110.35(10) . . ?
C20 C13 C15 109.25(10) . . ?
O1 C14 C1 126.68(11) . . ?
O1 C14 C13 124.14(11) . . ?
C13 C14 C1 109.17(10) . . ?
O2 C15 O3 126.62(12) . . ?
O2 C15 C13 123.98(12) . . ?
O3 C15 C13 109.40(10) . . ?
O3 C16 C17 101.37(9) . . ?
O3 C16 C18 109.69(10) . . ?
O3 C16 C19 110.33(10) . . ?
C17 C16 C18 111.14(11) . . ?
C19 C16 C17 111.53(11) . . ?
C19 C16 C18 112.26(11) . . ?
O4 C21 O5 125.94(11) . . ?
O4 C21 N2 123.52(12) . . ?
O5 C21 N2 110.53(11) . . ?
O5 C22 C23 102.21(10) . . ?
O5 C22 C24 109.84(12) . . ?
O5 C22 C25 109.41(11) . . ?
C24 C22 C23 110.30(12) . . ?
C24 C22 C25 114.17(14) . . ?
C25 C22 C23 110.26(12) . . ?

loop_
_geom_bond_atom_site_label_1
_geom_bond_atom_site_label_2
_geom_bond_distance
_geom_bond_site_symmetry_2
_geom_bond_publ_flag
O1 C14 1.1993(14) . ?
O2 C15 1.2046(15) . ?
O3 C15 1.3345(15) . ?
O3 C16 1.4895(15) . ?
O4 C21 1.2098(15) . ?
O5 C21 1.3410(15) . ?
O5 C22 1.4732(15) . ?
N1 C2 1.2761(16) . ?
N1 C3 1.4439(15) . ?
N2 C1 1.4926(15) . ?
N2 C11 1.4737(15) . ?
N2 C21 1.3696(15) . ?
C1 C2 1.4922(16) . ?
C1 C12 1.5114(16) . ?
C1 C14 1.5628(17) . ?
C2 C9 1.5074(16) . ?
C3 C4 1.3775(18) . ?
C3 C8 1.4020(17) . ?
C4 C5 1.3929(18) . ?
C5 C6 1.3801(19) . ?
C6 C7 1.3938(18) . ?
C7 C8 1.3860(17) . ?
C8 C9 1.5147(17) . ?
C9 C10 1.5569(18) . ?
C9 C13 1.5839(17) . ?
C10 C11 1.5381(17) . ?
C13 C14 1.5620(16) . ?
C13 C15 1.5329(18) . ?
C13 C20 1.5237(17) . ?
C16 C17 1.5133(18) . ?
C16 C18 1.5170(18) . ?
C16 C19 1.5120(19) . ?
C22 C23 1.520(2) . ?
C22 C24 1.502(2) . ?
C22 C25 1.519(2) . ?

loop_
_geom_torsion_atom_site_label_1
_geom_torsion_atom_site_label_2
_geom_torsion_atom_site_label_3
_geom_torsion_atom_site_label_4
_geom_torsion
_geom_torsion_site_symmetry_1
_geom_torsion_site_symmetry_2
_geom_torsion_site_symmetry_3
_geom_torsion_site_symmetry_4
_geom_torsion_publ_flag
N1 C2 C9 C8 3.83(14) . . . . ?
N1 C2 C9 C10 -114.71(12) . . . . ?
N1 C2 C9 C13 126.47(12) . . . . ?
N1 C3 C4 C5 176.52(12) . . . . ?
N1 C3 C8 C7 -176.92(11) . . . . ?
N1 C3 C8 C9 4.80(14) . . . . ?
N2 C1 C2 N1 130.49(14) . . . . ?
N2 C1 C2 C9 -60.67(12) . . . . ?
N2 C1 C14 O1 -100.71(13) . . . . ?
N2 C1 C14 C13 78.54(10) . . . . ?
C1 N2 C11 C10 53.35(14) . . . . ?
C1 N2 C21 O4 172.16(11) . . . . ?
C1 N2 C21 O5 -6.96(15) . . . . ?
C1 C2 C9 C8 -166.77(10) . . . . ?
C1 C2 C9 C10 74.69(12) . . . . ?
C1 C2 C9 C13 -44.13(12) . . . . ?
C2 N1 C3 C4 179.78(13) . . . . ?
C2 N1 C3 C8 -2.39(14) . . . . ?
C2 C1 C14 O1 151.71(12) . . . . ?
C2 C1 C14 C13 -29.05(11) . . . . ?
C2 C9 C10 C11 -20.93(13) . . . . ?
C2 C9 C13 C14 21.62(11) . . . . ?
C2 C9 C13 C15 -92.55(11) . . . . ?
C2 C9 C13 C20 143.24(11) . . . . ?
C3 N1 C2 C1 166.86(13) . . . . ?
C3 N1 C2 C9 -1.18(14) . . . . ?
C3 C4 C5 C6 0.0(2) . . . . ?
C3 C8 C9 C2 -4.76(12) . . . . ?
C3 C8 C9 C10 107.34(12) . . . . ?
C3 C8 C9 C13 -112.10(12) . . . . ?
C4 C3 C8 C7 1.0(2) . . . . ?
C4 C3 C8 C9 -177.30(12) . . . . ?
C4 C5 C6 C7 1.3(2) . . . . ?
C5 C6 C7 C8 -1.4(2) . . . . ?
C6 C7 C8 C3 0.26(19) . . . . ?
C6 C7 C8 C9 177.99(14) . . . . ?
C7 C8 C9 C2 177.30(14) . . . . ?
C7 C8 C9 C10 -70.60(18) . . . . ?
C7 C8 C9 C13 69.96(19) . . . . ?
C8 C3 C4 C5 -1.10(19) . . . . ?
C8 C9 C10 C11 -128.33(11) . . . . ?
C8 C9 C13 C14 127.79(11) . . . . ?
C8 C9 C13 C15 13.62(14) . . . . ?
C8 C9 C13 C20 -110.59(13) . . . . ?
C9 C10 C11 N2 -37.26(14) . . . . ?
C9 C13 C14 O1 -176.02(11) . . . . ?
C9 C13 C14 C1 4.71(12) . . . . ?
C9 C13 C15 O2 -108.09(13) . . . . ?
C9 C13 C15 O3 70.87(12) . . . . ?
C10 C9 C13 C14 -91.45(11) . . . . ?
C10 C9 C13 C15 154.38(10) . . . . ?
C10 C9 C13 C20 30.18(14) . . . . ?
C11 N2 C1 C2 -3.59(13) . . . . ?
C11 N2 C1 C12 124.95(11) . . . . ?
C11 N2 C1 C14 -104.97(11) . . . . ?
C11 N2 C21 O4 -5.95(18) . . . . ?
C11 N2 C21 O5 174.93(10) . . . . ?
C12 C1 C2 N1 0.9(2) . . . . ?
C12 C1 C2 C9 169.78(10) . . . . ?
C12 C1 C14 O1 29.11(17) . . . . ?
C12 C1 C14 C13 -151.64(10) . . . . ?
C13 C9 C10 C11 88.71(12) . . . . ?
C14 C1 C2 N1 -123.24(14) . . . . ?
C14 C1 C2 C9 45.61(11) . . . . ?
C14 C13 C15 O2 140.73(12) . . . . ?
C14 C13 C15 O3 -40.31(13) . . . . ?
C15 O3 C16 C17 -179.41(10) . . . . ?
C15 O3 C16 C18 63.03(14) . . . . ?
C15 O3 C16 C19 -61.13(14) . . . . ?
C15 C13 C14 O1 -61.44(15) . . . . ?
C15 C13 C14 C1 119.29(10) . . . . ?
C16 O3 C15 O2 2.13(19) . . . . ?
C16 O3 C15 C13 -176.80(10) . . . . ?
C20 C13 C14 O1 57.79(16) . . . . ?
C20 C13 C14 C1 -121.48(11) . . . . ?
C20 C13 C15 O2 20.80(17) . . . . ?
C20 C13 C15 O3 -160.24(10) . . . . ?
C21 O5 C22 C23 177.98(11) . . . . ?
C21 O5 C22 C24 60.89(16) . . . . ?
C21 O5 C22 C25 -65.16(16) . . . . ?
C21 N2 C1 C2 178.28(10) . . . . ?
C21 N2 C1 C12 -53.18(15) . . . . ?
C21 N2 C1 C14 76.90(13) . . . . ?
C21 N2 C11 C10 -128.42(12) . . . . ?
C22 O5 C21 O4 10.20(18) . . . . ?
C22 O5 C21 N2 -170.71(10) . . . . ?

loop_
_twin_individual_id
_twin_individual_mass_fraction_refined
_oxdiff_twin_reflns_isolated
_oxdiff_twin_reflns_overlapped
_twin_individual_twin_lattice_type
_twin_individual_twin_matrix_11
_twin_individual_twin_matrix_12
_twin_individual_twin_matrix_13
_twin_individual_twin_matrix_21
_twin_individual_twin_matrix_22
_twin_individual_twin_matrix_23
_twin_individual_twin_matrix_31
_twin_individual_twin_matrix_32
_twin_individual_twin_matrix_33
1 0.9668 14880 2652 ref 1.0000 0.0000 0.0000 0.0000 1.0000 0.0000 0.0000 0.0000 1.0000
2 0.0332 0 2652 nmt -1.0151 -0.1050 -0.0533 -0.0660 0.9949 -0.0518 0.0835 -0.0880 -0.9712

loop_
_exptl_oxdiff_crystal_face_indexfrac_h
_exptl_oxdiff_crystal_face_indexfrac_k
_exptl_oxdiff_crystal_face_indexfrac_l
_exptl_oxdiff_crystal_face_x
_exptl_oxdiff_crystal_face_y
_exptl_oxdiff_crystal_face_z
18.3353 0.1042 -16.4308 -0.3536 0.0836 0.9316
2.4328 -13.7203 -6.5117 -0.9600 0.2300 -0.1599
-6.2649 3.2381 -18.5284 -0.2303 -0.9629 0.1403
-18.9983 4.9992 7.9981 0.4656 -0.5408 -0.6947
0.9987 12.9981 -8.9979 0.5688 -0.6301 0.5084
6.0005 -12.9980 4.9988 -0.6548 0.7427 -0.1891
19.9979 -1.9996 -9.9976 -0.3321 0.4258 0.8391
-8.9974 -11.9986 -2.0025 -0.7630 -0.0713 -0.6060
-15.9987 1.9999 18.9977 0.5380 0.0340 -0.8319
-0.0017 11.9986 12.0011 0.9833 0.0966 0.1200
10.9973 11.9986 0.0028 0.7191 0.0734 0.7105
4.9981 6.9995 16.0008 0.7801 0.5523 0.1139
-10.9994 1.0001 22.9980 0.5721 0.3817 -0.7359
1.9992 -0.9994 21.9993 0.4390 0.8701 -0.2938
8.9982 1.0003 17.0005 0.4491 0.8937 0.0921
13.9976 2.0002 12.0014 0.3986 0.8721 0.3790
8.9991 3.9992 -21.9976 -0.2540 -0.5538 0.7745
7.0005 -6.9993 -19.9993 -0.8629 -0.2591 0.3891
-4.9978 -10.9988 -12.0015 -0.9271 -0.3042 -0.2781
-8.9974 -10.9988 -7.0022 -0.8166 -0.2734 -0.5028
0.0010 -3.0000 -21.9995 -0.6751 -0.6899 0.2651
-12.9973 -5.9996 -10.0019 -0.5902 -0.6580 -0.4755
-5.9981 -4.9998 -18.0006 -0.7072 -0.7125 -0.0685
10.9991 1.9994 -22.9976 -0.3941 -0.4626 0.8125
0.0004 2.9992 -21.9988 -0.3190 -0.8518 0.4183
4.9996 3.9991 -22.9980 -0.2791 -0.7333 0.6431
-17.9972 -2.9999 -3.0023 -0.2571 -0.6742 -0.6913
-10.9988 5.9988 -12.0000 0.0781 -0.9797 -0.0646
-14.9982 3.9991 -8.0009 0.0472 -0.9300 -0.3247
15.9981 -3.9991 7.0011 -0.0692 0.9310 0.3770
9.9986 -3.9990 16.0000 0.1304 1.0297 0.0168
15.9977 -0.9994 9.0014 0.1540 0.9202 0.4225
14.9987 -6.9987 5.0006 -0.2931 0.9058 0.2947
-5.9993 5.9988 -16.9993 -0.0318 -0.9743 0.1968
